data_4332589
loop_
_publ_author_name
'Alvarez, M. Angeles'
'Garc\'ia, M. Esther'
'Mart\'inez, M. Eugenia'
'Ramos, Alberto'
'Ruiz, Miguel A.'
'S\'aez, David'
'Vaissermann, Jacqueline'

_publ_section_title
;
 M&#x2212;P versus MM Bonds as Protonation Sites in the
 Organophosphide-Bridged Complexes [M2Cp2(\m-PR2)(\m-PR&#x2018;2)(CO)2],
 (M = Mo, W; R, R&#x2018; = Ph, Et, Cy)&#x2020;
;
_journal_issue 17
_journal_name_full 'Inorganic Chemistry'
_journal_page_first 6965
_journal_page_last 6978
_journal_paper_doi 10.1021/ic060544n
_journal_volume 45
_journal_year 2006
_chemical_absolute_configuration unk
_chemical_compound_source 'synthesis as described'
_chemical_formula_moiety 'C36 H55 Mo2 O2 P2'
_chemical_formula_sum 'C36 H55 Mo2 O2 P2'
_chemical_formula_weight 773.62
_chemical_name_systematic
;
 ?
;
_space_group_IT_number 72
_symmetry_cell_setting orthorhombic
_symmetry_Int_Tables_number 72
_symmetry_space_group_name_Hall '-I 2 2c'
_symmetry_space_group_name_H-M 'I b a m'
_atom_sites_solution_hydrogens geom
_atom_sites_solution_primary direct
_atom_sites_solution_secondary difmap
_audit_conform_dict_location ftp://ftp.iucr.org/pub/cif_core.dic
_audit_conform_dict_name cif_core.dic
_audit_conform_dict_version 2.2
_audit_creation_date 2006-03-23T11:20:00-00:00
_audit_creation_method 'WinGX routine CIF_UPDATE'
_cell_angle_alpha 90
_cell_angle_beta 90
_cell_angle_gamma 90
_cell_formula_units_Z 8
_cell_length_a 17.046(9)
_cell_length_b 20.151(10)
_cell_length_c 25.172(12)
_cell_measurement_reflns_used 802
_cell_measurement_temperature 120.0(1)
_cell_measurement_theta_max 17.44
_cell_measurement_theta_min 2.39
_cell_measurement_wavelength 0.71073
_cell_volume 8646(7)
_computing_cell_refinement 'Brucker Smart'
_computing_data_collection 'Brucker Smart'
_computing_data_reduction 'Brucker Smart'
_computing_molecular_graphics 'Ortep-3 for Windows (Farrugia, 1997)'
_computing_publication_material 'WinGX publication routines (Farrugia, 1999)'
_computing_structure_refinement 'SHELXL-97 (Sheldrick, 1997)'
_computing_structure_solution 'DIRDIF (1999)'
_diffrn_ambient_temperature 120(2)
_diffrn_measured_fraction_theta_full 1
_diffrn_measured_fraction_theta_max 1
_diffrn_measurement_device_type 'Smart-CCD-1000 BRUKER'
_diffrn_measurement_method 'omega scans'
_diffrn_radiation_monochromator graphite
_diffrn_radiation_probe x-ray
_diffrn_radiation_source 'fine-focus sealed tube'
_diffrn_radiation_type MoK\a
_diffrn_radiation_wavelength 0.71073
_diffrn_reflns_av_R_equivalents 0.0966
_diffrn_reflns_av_unetI/netI 0.0589
_diffrn_reflns_limit_h_max 12
_diffrn_reflns_limit_h_min 0
_diffrn_reflns_limit_k_max 14
_diffrn_reflns_limit_k_min 0
_diffrn_reflns_limit_l_max 18
_diffrn_reflns_limit_l_min 0
_diffrn_reflns_number 17344
_diffrn_reflns_theta_full 15.26
_diffrn_reflns_theta_max 15.26
_diffrn_reflns_theta_min 1.56
_exptl_absorpt_coefficient_mu 0.679
_exptl_absorpt_correction_T_max 0.92
_exptl_absorpt_correction_T_min 0.05613
_exptl_absorpt_correction_type multi-scan
_exptl_absorpt_process_details 'BRUKER Sadabs'
_exptl_crystal_colour green
_exptl_crystal_density_diffrn 1.189
_exptl_crystal_density_method 'not measured'
_exptl_crystal_description prism
_exptl_crystal_F_000 3208
_exptl_crystal_size_max 0.32
_exptl_crystal_size_mid 0.13
_exptl_crystal_size_min 0.12
_platon_squeeze_details ' ?'
_refine_diff_density_max 1.162
_refine_diff_density_min -0.693
_refine_diff_density_rms 0.161
_refine_ls_extinction_method none
_refine_ls_goodness_of_fit_ref 1.329
_refine_ls_hydrogen_treatment constr
_refine_ls_matrix_type full
_refine_ls_number_parameters 89
_refine_ls_number_reflns 1069
_refine_ls_number_restraints 2
_refine_ls_restrained_S_all 1.328
_refine_ls_R_factor_all 0.1195
_refine_ls_R_factor_gt 0.1048
_refine_ls_shift/su_max 0
_refine_ls_shift/su_mean 0
_refine_ls_structure_factor_coef Fsqd
_refine_ls_weighting_details 'calc w=1/[\s^2^(Fo^2^)+(0.2000P)^2^+0.0000P] where P=(Fo^2^+2Fc^2^)/3'
_refine_ls_weighting_scheme calc
_refine_ls_wR_factor_gt 0.2908
_refine_ls_wR_factor_ref 0.309
_reflns_number_gt 749
_reflns_number_total 1069
_reflns_threshold_expression >2sigma(I)
_cod_data_source_file ic060544nsup2.cif
_cod_data_source_block me17ee1n
_cod_depositor_comments
;
The following automatic conversions were performed:
'_diffrn_radiation_monochromador' tag replaced with
'_diffrn_radiation_monochromator'.

Automatic conversion script
Id: cif_correct_tags 1440 2010-10-19 06:21:57Z saulius 
;
_cod_database_code 4332589

loop_
_symmetry_equiv_pos_as_xyz
'x, y, z'
'-x+1/2, y+1/2, z'
'x+1/2, -y+1/2, z'
'-x, -y, z'
'x+1/2, y+1/2, z+1/2'
'-x+1, y+1, z+1/2'
'x+1, -y+1, z+1/2'
'-x+1/2, -y+1/2, z+1/2'
'-x, -y, -z'
'x-1/2, -y-1/2, -z'
'-x-1/2, y-1/2, -z'
'x, y, -z'
'-x+1/2, -y+1/2, -z+1/2'
'x, -y, -z+1/2'
'-x, y, -z+1/2'
'x+1/2, y+1/2, -z+1/2'

loop_
_atom_site_label
_atom_site_type_symbol
_atom_site_fract_x
_atom_site_fract_y
_atom_site_fract_z
_atom_site_U_iso_or_equiv
_atom_site_adp_type
_atom_site_occupancy
_atom_site_symmetry_multiplicity
_atom_site_calc_flag
_atom_site_refinement_flags
Mo1 Mo 0.29078(18) 0.20908(15) 0 0.063(2) Uani 1 2 d SD
Mo2 Mo 0.16415(19) 0.12466(15) 0 0.063(2) Uani 1 2 d S
P1 P 0.2321(4) 0.1680(3) -0.0791(3) 0.067(3) Uani 1 1 d .
O1 O 0.3918(17) 0.0805(14) 0 0.105(10) Uiso 1 2 d S
O2 O 0.0828(16) 0.2630(14) 0 0.095(9) Uiso 1 2 d S
C1 C 0.354(2) 0.124(2) 0 0.080(14) Uiso 1 2 d S
C2 C 0.120(2) 0.212(2) 0 0.081(13) Uiso 1 2 d S
C10 C 0.299(3) 0.320(2) 0 0.113(16) Uiso 1 2 d S
H10 H 0.2489 0.3388 0 0.136 Uiso 1 2 calc SR
C11 C 0.3359(15) 0.3062(11) 0.0373(13) 0.116(11) Uiso 1 1 d D
H11 H 0.3251 0.3215 0.0713 0.14 Uiso 1 1 calc R
C12 C 0.3972(15) 0.2650(12) 0.0256(8) 0.096(10) Uiso 1 1 d D
H12 H 0.4305 0.2426 0.0487 0.116 Uiso 1 1 calc R
C20 C 0.136(3) 0.014(2) 0 0.134(17) Uiso 1 2 d S
H20 H 0.1757 -0.0177 0 0.16 Uiso 1 2 calc SR
C21 C 0.0976(18) 0.0447(15) 0.0407(13) 0.129(12) Uiso 1 1 d .
H21 H 0.1098 0.0375 0.0762 0.155 Uiso 1 1 calc R
C22 C 0.0430(18) 0.0845(13) 0.0256(10) 0.123(13) Uiso 1 1 d .
H22 H 0.0097 0.1087 0.0475 0.148 Uiso 1 1 calc R
C30 C 0.1755(14) 0.2236(12) -0.1232(10) 0.073(8) Uiso 1 1 d .
H30 H 0.1583 0.2595 -0.0997 0.087 Uiso 1 1 calc R
C31 C 0.1051(17) 0.1989(13) -0.1451(11) 0.098(10) Uiso 1 1 d .
H31A H 0.0739 0.1794 -0.1169 0.118 Uiso 1 1 calc R
H31B H 0.1176 0.1641 -0.1703 0.118 Uiso 1 1 calc R
C32 C 0.0524(19) 0.2562(14) -0.1753(11) 0.125(12) Uiso 1 1 d .
H32A H 0.0076 0.2365 -0.193 0.151 Uiso 1 1 calc R
H32B H 0.0337 0.289 -0.1501 0.151 Uiso 1 1 calc R
C33 C 0.104(2) 0.2856(16) -0.2126(13) 0.142(13) Uiso 1 1 d .
H33A H 0.075 0.3211 -0.2301 0.17 Uiso 1 1 calc R
H33B H 0.1151 0.2525 -0.2395 0.17 Uiso 1 1 calc R
C34 C 0.1772(18) 0.3126(15) -0.1948(12) 0.117(11) Uiso 1 1 d .
H34A H 0.1681 0.3498 -0.1712 0.14 Uiso 1 1 calc R
H34B H 0.2074 0.3283 -0.225 0.14 Uiso 1 1 calc R
C35 C 0.2216(15) 0.2590(13) -0.1663(10) 0.088(9) Uiso 1 1 d .
H35A H 0.268 0.2785 -0.1504 0.105 Uiso 1 1 calc R
H35B H 0.2389 0.2265 -0.1921 0.105 Uiso 1 1 calc R
C40 C 0.2881(15) 0.1121(14) -0.1225(10) 0.087(10) Uiso 1 1 d .
H40 H 0.2624 0.122 -0.1564 0.104 Uiso 1 1 calc R
C41 C 0.3675 0.1293 -0.1364 0.071(8) Uiso 1 1 d .
H41A H 0.3967 0.1341 -0.1036 0.085 Uiso 1 1 calc R
H41B H 0.3661 0.1727 -0.1531 0.085 Uiso 1 1 calc R
C42 C 0.4151 0.0835 -0.1728 0.177(16) Uiso 1 1 d .
H42A H 0.4044 0.0939 -0.2097 0.212 Uiso 1 1 calc R
H42B H 0.4708 0.0896 -0.1664 0.212 Uiso 1 1 calc R
C43 C 0.3952 0.0224 -0.1627 0.29(3) Uiso 1 1 d .
H43A H 0.4178 0.012 -0.1283 0.346 Uiso 1 1 calc R
H43B H 0.4227 -0.0047 -0.1884 0.346 Uiso 1 1 calc R
C44 C 0.319 -0.0011 -0.1613 0.24(2) Uiso 1 1 d .
H44A H 0.3178 -0.0466 -0.149 0.287 Uiso 1 1 calc R
H44B H 0.2954 0.001 -0.1963 0.287 Uiso 1 1 calc R
C45 C 0.272 0.0483 -0.1193 0.26(3) Uiso 1 1 d .
H45A H 0.2161 0.0426 -0.1249 0.306 Uiso 1 1 calc R
H45B H 0.2836 0.0337 -0.0835 0.306 Uiso 1 1 calc R
H1 H 0.1876 0.0947 -0.0718 0.306 Uiso 0.5 1 d P

loop_
_atom_site_aniso_label
_atom_site_aniso_U_11
_atom_site_aniso_U_22
_atom_site_aniso_U_33
_atom_site_aniso_U_23
_atom_site_aniso_U_13
_atom_site_aniso_U_12
Mo1 0.049(3) 0.048(3) 0.092(4) 0 0 -0.003(2)
Mo2 0.059(3) 0.045(3) 0.086(3) 0 0 -0.0132(19)
P1 0.052(6) 0.039(6) 0.108(7) -0.012(5) 0.002(4) -0.006(4)

loop_
_atom_type_symbol
_atom_type_description
_atom_type_scat_dispersion_real
_atom_type_scat_dispersion_imag
_atom_type_scat_source
C C 0.0033 0.0016 'International Tables Vol C Tables 4.2.6.8 and 6.1.1.4'
H H 0 0 'International Tables Vol C Tables 4.2.6.8 and 6.1.1.4'
B B 0.0013 0.0007 'International Tables Vol C Tables 4.2.6.8 and 6.1.1.4'
F F 0.0171 0.0103 'International Tables Vol C Tables 4.2.6.8 and 6.1.1.4'
Mo Mo -1.6832 0.6857 'International Tables Vol C Tables 4.2.6.8 and 6.1.1.4'
O O 0.0106 0.006 'International Tables Vol C Tables 4.2.6.8 and 6.1.1.4'
P P 0.1023 0.0942 'International Tables Vol C Tables 4.2.6.8 and 6.1.1.4'

loop_
_geom_angle_atom_site_label_1
_geom_angle_atom_site_label_2
_geom_angle_atom_site_label_3
_geom_angle
_geom_angle_site_symmetry_1
_geom_angle_site_symmetry_3
C1 Mo1 C12 89.7(12) . 12
C1 Mo1 C12 89.7(12) . .
C12 Mo1 C12 33.6(11) 12 .
C1 Mo1 C10 144.4(16) . .
C12 Mo1 C10 56.4(14) 12 .
C12 Mo1 C10 56.4(14) . .
C1 Mo1 C11 122.8(12) . .
C12 Mo1 C11 54.3(8) 12 .
C12 Mo1 C11 35.0(5) . .
C10 Mo1 C11 29.7(8) . .
C1 Mo1 C11 122.8(12) . 12
C12 Mo1 C11 35.0(5) 12 12
C12 Mo1 C11 54.3(8) . 12
C10 Mo1 C11 29.7(8) . 12
C11 Mo1 C11 48.1(17) . 12
C1 Mo1 P1 85.9(6) . .
C12 Mo1 P1 106.0(6) 12 .
C12 Mo1 P1 139.5(6) . .
C10 Mo1 P1 111.9(6) . .
C11 Mo1 P1 141.1(9) . .
C11 Mo1 P1 95.5(8) 12 .
C1 Mo1 P1 85.9(6) . 12
C12 Mo1 P1 139.5(6) 12 12
C12 Mo1 P1 106.0(6) . 12
C10 Mo1 P1 111.9(6) . 12
C11 Mo1 P1 95.5(8) . 12
C11 Mo1 P1 141.1(9) 12 12
P1 Mo1 P1 113.8(4) . 12
C1 Mo1 Mo2 83.9(11) . .
C12 Mo1 Mo2 162.1(6) 12 .
C12 Mo1 Mo2 162.1(6) . .
C10 Mo1 Mo2 131.7(13) . .
C11 Mo1 Mo2 142.1(7) . .
C11 Mo1 Mo2 142.1(7) 12 .
P1 Mo1 Mo2 56.91(18) . .
P1 Mo1 Mo2 56.91(18) 12 .
C2 Mo2 C21 117.9(13) . 12
C2 Mo2 C21 117.9(13) . .
C21 Mo2 C21 54.9(17) 12 .
C2 Mo2 C20 144.9(17) . .
C21 Mo2 C20 35.2(9) 12 .
C21 Mo2 C20 35.2(9) . .
C2 Mo2 C22 88.5(13) . 12
C21 Mo2 C22 32.9(8) 12 12
C21 Mo2 C22 54.3(9) . 12
C20 Mo2 C22 58.0(14) . 12
C2 Mo2 C22 88.5(13) . .
C21 Mo2 C22 54.3(9) 12 .
C21 Mo2 C22 32.9(8) . .
C20 Mo2 C22 58.0(14) . .
C22 Mo2 C22 32.3(13) 12 .
C2 Mo2 P1 81.8(7) . 12
C21 Mo2 P1 150.4(9) 12 12
C21 Mo2 P1 97.2(9) . 12
C20 Mo2 P1 116.4(6) . 12
C22 Mo2 P1 140.3(7) 12 12
C22 Mo2 P1 108.6(7) . 12
C2 Mo2 P1 81.8(7) . .
C21 Mo2 P1 97.2(9) 12 .
C21 Mo2 P1 150.4(9) . .
C20 Mo2 P1 116.4(6) . .
C22 Mo2 P1 108.6(7) 12 .
C22 Mo2 P1 140.3(7) . .
P1 Mo2 P1 107.9(3) 12 .
C2 Mo2 Mo1 74.8(11) . .
C21 Mo2 Mo1 148.3(9) 12 .
C21 Mo2 Mo1 148.3(9) . .
C20 Mo2 Mo1 140.4(13) . .
C22 Mo2 Mo1 156.8(7) 12 .
C22 Mo2 Mo1 156.8(7) . .
P1 Mo2 Mo1 53.95(17) 12 .
P1 Mo2 Mo1 53.95(17) . .
C2 Mo2 H1 111.42(12) . .
C21 Mo2 H1 56.8(9) 12 .
C21 Mo2 H1 108.0(9) . .
C20 Mo2 H1 75.0(4) . .
C22 Mo2 H1 79.4(6) 12 .
C22 Mo2 H1 109.5(7) . .
P1 Mo2 H1 139.8(2) 12 .
P1 Mo2 H1 42.48(16) . .
Mo1 Mo2 H1 91.73(10) . .
C40 P1 C30 106.6(13) . .
C40 P1 Mo1 119.6(9) . .
C30 P1 Mo1 120.7(9) . .
C40 P1 Mo2 120.5(9) . .
C30 P1 Mo2 117.1(8) . .
Mo1 P1 Mo2 69.1(2) . .
C40 P1 H1 76.0(9) . .
C30 P1 H1 111.4(9) . .
Mo1 P1 H1 114.0(4) . .
Mo2 P1 H1 52.0(2) . .
O1 C1 Mo1 176(4) . .
O2 C2 Mo2 171(3) . .
C11 C10 C11 107(5) 12 .
C11 C10 Mo1 78(2) 12 .
C11 C10 Mo1 78(2) . .
C11 C10 H10 126.4 12 .
C11 C10 H10 126.4 . .
Mo1 C10 H10 110.4 . .
C10 C11 C12 113(4) . .
C12 C11 C11 77.5(18) . 12
C10 C11 Mo1 72(2) . .
C12 C11 Mo1 69.6(13) . .
C11 C11 Mo1 65.9(8) 12 .
C10 C11 H11 123.6 . .
C12 C11 H11 123.6 . .
C11 C11 H11 157.2 12 .
Mo1 C11 H11 126.2 . .
C12 C12 C11 102.5(18) 12 .
C12 C12 Mo1 73.2(6) 12 .
C11 C12 Mo1 75.4(13) . .
C12 C12 H12 128.8 12 .
C11 C12 H12 128.8 . .
Mo1 C12 H12 115.6 . .
C21 C20 C21 97(5) 12 .
C21 C20 Mo2 70(3) 12 .
C21 C20 Mo2 70(3) . .
C21 C20 H20 131.4 12 .
C21 C20 H20 131.4 . .
Mo2 C20 H20 121.3 . .
C22 C21 C20 114(4) . .
C22 C21 Mo2 77.4(19) . .
C20 C21 Mo2 75(3) . .
C22 C21 H21 122.9 . .
C20 C21 H21 122.9 . .
Mo2 C21 H21 116.2 . .
C21 C22 C22 107(2) . 12
C21 C22 Mo2 69.7(19) . .
C22 C22 Mo2 73.8(6) 12 .
C21 C22 H22 126.4 . .
C22 C22 H22 126.4 12 .
Mo2 C22 H22 121.8 . .
C31 C30 C35 109(2) . .
C31 C30 P1 117.6(19) . .
C35 C30 P1 116.4(17) . .
C31 C30 H30 103.9 . .
C35 C30 H30 103.9 . .
P1 C30 H30 103.9 . .
C30 C31 C32 113(2) . .
C30 C31 H31A 108.9 . .
C32 C31 H31A 108.9 . .
C30 C31 H31B 108.9 . .
C32 C31 H31B 108.9 . .
H31A C31 H31B 107.7 . .
C33 C32 C31 105(3) . .
C33 C32 H32A 110.7 . .
C31 C32 H32A 110.7 . .
C33 C32 H32B 110.7 . .
C31 C32 H32B 110.7 . .
H32A C32 H32B 108.8 . .
C32 C33 C34 119(3) . .
C32 C33 H33A 107.5 . .
C34 C33 H33A 107.5 . .
C32 C33 H33B 107.5 . .
C34 C33 H33B 107.5 . .
H33A C33 H33B 107 . .
C33 C34 C35 108(3) . .
C33 C34 H34A 110 . .
C35 C34 H34A 110 . .
C33 C34 H34B 110 . .
C35 C34 H34B 110 . .
H34A C34 H34B 108.4 . .
C34 C35 C30 115(2) . .
C34 C35 H35A 108.6 . .
C30 C35 H35A 108.6 . .
C34 C35 H35B 108.6 . .
C30 C35 H35B 108.6 . .
H35A C35 H35B 107.5 . .
C45 C40 C41 116.5(19) . .
C45 C40 P1 117.0(17) . .
C41 C40 P1 119.0(17) . .
C45 C40 H40 99.2 . .
C41 C40 H40 99.2 . .
P1 C40 H40 99.2 . .
C40 C41 C42 119.8(11) . .
C40 C41 H41A 107.4 . .
C42 C41 H41A 107.4 . .
C40 C41 H41B 107.4 . .
C42 C41 H41B 107.4 . .
H41A C41 H41B 106.9 . .
C43 C42 C41 108.34(3) . .
C43 C42 H42A 110 . .
C41 C42 H42A 110 . .
C43 C42 H42B 110 . .
C41 C42 H42B 110 . .
H42A C42 H42B 108.4 . .
C42 C43 C44 124.997(3) . .
C42 C43 H43A 106.1 . .
C44 C43 H43A 106.1 . .
C42 C43 H43B 106.1 . .
C44 C43 H43B 106.1 . .
H43A C43 H43B 106.3 . .
C43 C44 C45 105.31(2) . .
C43 C44 H44A 110.7 . .
C45 C44 H44A 110.7 . .
C43 C44 H44B 110.7 . .
C45 C44 H44B 110.7 . .
H44A C44 H44B 108.8 . .
C40 C45 C44 116.5(11) . .
C40 C45 H45A 108.2 . .
C44 C45 H45A 108.2 . .
C40 C45 H45B 108.2 . .
C44 C45 H45B 108.2 . .
H45A C45 H45B 107.3 . .

loop_
_geom_bond_atom_site_label_1
_geom_bond_atom_site_label_2
_geom_bond_distance
_geom_bond_site_symmetry_2
Mo1 C1 2.03(5) .
Mo1 C12 2.23(3) 12
Mo1 C12 2.23(3) .
Mo1 C10 2.24(4) .
Mo1 C11 2.303(17) .
Mo1 C11 2.303(17) 12
Mo1 P1 2.378(7) .
Mo1 P1 2.378(7) 12
Mo1 Mo2 2.748(4) .
Mo2 C2 1.92(4) .
Mo2 C21 2.22(3) 12
Mo2 C21 2.22(3) .
Mo2 C20 2.28(5) .
Mo2 C22 2.31(3) 12
Mo2 C22 2.31(3) .
Mo2 P1 2.464(8) 12
Mo2 P1 2.464(8) .
Mo2 H1 1.9480(14) .
P1 C40 1.84(3) .
P1 C30 1.85(3) .
P1 H1 1.669(7) .
O1 C1 1.08(4) .
O2 C2 1.20(4) .
C10 C11 1.17(3) 12
C10 C11 1.17(3) .
C10 H10 0.93 .
C11 C12 1.366(18) .
C11 H11 0.93 .
C12 C12 1.29(4) 12
C12 H12 0.93 .
C20 C21 1.36(4) 12
C20 C21 1.36(4) .
C20 H20 0.93 .
C21 C22 1.29(3) .
C21 H21 0.93 .
C22 C22 1.29(5) 12
C22 H22 0.93 .
C30 C31 1.41(3) .
C30 C35 1.52(3) .
C30 H30 0.98 .
C31 C32 1.65(3) .
C31 H31A 0.97 .
C31 H31B 0.97 .
C32 C33 1.41(4) .
C32 H32A 0.97 .
C32 H32B 0.97 .
C33 C34 1.44(4) .
C33 H33A 0.97 .
C33 H33B 0.97 .
C34 C35 1.50(3) .
C34 H34A 0.97 .
C34 H34B 0.97 .
C35 H35A 0.97 .
C35 H35B 0.97 .
C40 C45 1.32(3) .
C40 C41 1.44(3) .
C40 H40 0.98 .
C41 C42 1.5324(4) .
C41 H41A 0.97 .
C41 H41B 0.97 .
C42 C43 1.3012(6) .
C42 H42A 0.97 .
C42 H42B 0.97 .
C43 C44 1.3828(6) .
C43 H43A 0.97 .
C43 H43B 0.97 .
C44 C45 1.6583(5) .
C44 H44A 0.97 .
C44 H44B 0.97 .
C45 H45A 0.97 .
C45 H45B 0.97 .

loop_
_platon_squeeze_void_nr
_platon_squeeze_void_average_x
_platon_squeeze_void_average_y
_platon_squeeze_void_average_z
_platon_squeeze_void_volume
_platon_squeeze_void_count_electrons
1 0.000 0.000 0.250 402.0 171.9
2 0.000 0.000 0.750 401.9 172.8
3 0.101 0.410 0.000 97.4 35.8
4 0.101 0.589 0.500 98.2 35.7
5 0.500 0.500 0.250 402.0 172.7
6 0.500 0.500 0.750 402.0 171.9
7 0.399 0.089 0.500 97.3 35.0
8 0.399 0.910 0.000 96.5 36.8
9 0.602 0.091 0.000 96.6 35.9
10 0.602 0.909 0.500 95.9 36.1
11 0.897 0.409 0.500 94.9 37.1
12 0.897 0.591 0.000 95.8 35.3
